data_9017509
loop_
_publ_author_name
'Bezou, C.'
'Nonat, A.'
'Mutin, J. C.'
'Christensen, A. N.'
'Lehmann, M. S.'

_publ_section_title
;
 Of the crystal structure of gamma-CaSO4, CaSO4*0.5(H2O), and CaSO4*0.6(H2O)
 by powder diffraction methods
 Sample: SH1, neutron Diffraction
;
_journal_name_full 'Journal of Solid State Chemistry'
_journal_page_first 165
_journal_page_last 176
_journal_volume 117
_journal_year 1995
_chemical_compound_source 'Maurienne, France'
_chemical_formula_sum 'Ca2 H2 O9 S2'
_chemical_name_mineral Bassanite
_space_group_IT_number 5
_space_group_name_Hall 'I 2y'
_space_group_name_H-M_alt 'I 1 2 1'
_symmetry_space_group_name_H-M 'I 1 2 1'
_cell_angle_alpha 90
_cell_angle_beta 90.27
_cell_angle_gamma 90
_cell_formula_units_Z 6
_cell_length_a 12.0317
_cell_length_b 6.9269
_cell_length_c 12.6712
_cell_volume 1056.036
_database_code_amcsd 0013868
_exptl_crystal_density_diffrn 2.739
_cod_data_source_file inputs/fixed/downloads/17/17192.cif
_cod_data_source_block 17192
_cod_original_formula_sum 'Ca2 S2 O9 H2'
_cod_database_code 9017509

loop_
_space_group_symop_operation_xyz
x,y,z
1/2+x,1/2+y,1/2+z
-x,y,-z
1/2-x,1/2+y,1/2-z

loop_
_atom_site_label
_atom_site_fract_x
_atom_site_fract_y
_atom_site_fract_z
_atom_site_U_iso_or_equiv
_atom_site_type_symbol
_atom_site_attached_hydrogens
Ca1 0.00000 0.01500 0.50000 0.00633 Ca 0
Ca2 0.71800 0.17700 0.15700 0.00760 Ca 0
Ca3 0.26300 0.21800 0.33700 0.00887 Ca 0
Ca4 0.00000 0.00000 0.00000 0.00887 Ca 0
S2 -0.00200 0.02400 0.25300 0.01140 S 0
S3 0.72300 0.19100 0.41700 0.01267 S 0
S4 0.27600 0.20400 0.08700 0.01267 S 0
O11 0.07200 0.15600 0.31500 0.01646 O 0
O12 0.06300 -0.10200 0.18100 0.01646 O 0
O21 -0.07900 0.13000 0.18000 0.01393 O 0
O22 -0.06500 -0.10500 0.32500 0.01393 O 0
O31 0.73800 0.33800 0.33300 0.01646 O 0
O32 0.62900 0.23200 0.48900 0.01520 O 0
O33 0.82500 0.18000 0.48600 0.01646 O 0
O34 0.70600 -0.00300 0.36500 0.01646 O 0
O41 0.22600 0.36400 0.14800 0.01646 O 0
O42 0.37600 0.24400 0.02200 0.01520 O 0
O43 0.19400 0.13100 0.00700 0.01520 O 0
O44 0.29900 0.04200 0.16100 0.01520 O 0
Ow2 0.04900 0.50300 0.65000 0.03293 O 0
Ow1 0.00000 0.34900 0.00000 0.03166 O 0
H1 -0.04900 0.43600 0.03900 0.06713 H 0
H2 -0.02100 0.56700 0.65900 0.07092 H 0
H3 0.04900 0.40000 0.70300 0.06966 H 0

loop_
_cod_changelog_entry_id
_cod_changelog_entry_author
_cod_changelog_entry_date
_cod_changelog_entry_text
1
;cod-tools version 3.8.0
Id: cif_guess_AMCSD_atom_types 9581 2023-05-17 12:35:41Z saulius
;
2023-05-18T08:46:56+03:00
;Derived atom types and hydrogen counts
from atom names that follow the AMCSD naming convention
(Wat == water, O-H == hydroxyl).
;

loop_
_cod_related_entry_id
_cod_related_entry_database
_cod_related_entry_code
1 AMCSD 0013868

_cod_duplicate_entry 9012209
